data_2234157
loop_
_publ_author_name
'Benkanoun, Aouaouche'
'Balegroune, Fadila'
'Guehria-La\"idoudi, Achoura'
'Dahaoui, Slimane'
'Lecomte, Claude'

_publ_section_title
;
 Intra- and supramolecular interactions in
 <i>cis</i>,<i>mer</i>-diaquatris(1<i>H</i>-imidazole-\k<i>N</i>^3^)(terephthalato-\k<i>O</i>)cobalt(II)
 monohydrate
;
_journal_coeditor_code DS2181
_journal_issue 4
_journal_name_full 'Acta Crystallographica Section E'
_journal_page_first m480
_journal_page_last m481
_journal_paper_doi 10.1107/S1600536812011993
_journal_volume 68
_journal_year 2012
_chemical_formula_iupac '[Co (C8 H4 O4) (C3 H4 N2)3 (H2 O)2], H2 O'
_chemical_formula_moiety 'C17 H20 Co N6 O6, H2 O'
_chemical_formula_sum 'C17 H22 Co N6 O7'
_chemical_formula_weight 481.34
_chemical_name_systematic
;
<i>cis</i>,<i>mer</i>-diaquatris(1<i>H</i>-imidazole-
\k<i>N</i>^3^)(terephthalato-\k<i>O</i>)cobalt(II) monohydrate
;
_space_group_IT_number 14
_symmetry_cell_setting monoclinic
_symmetry_space_group_name_Hall '-P 2yn'
_symmetry_space_group_name_H-M 'P 1 21/n 1'
_atom_sites_solution_hydrogens geom
_atom_sites_solution_primary direct
_atom_sites_solution_secondary difmap
_cell_angle_alpha 90.00
_cell_angle_beta 90.2270(10)
_cell_angle_gamma 90.00
_cell_formula_units_Z 4
_cell_length_a 7.65363(8)
_cell_length_b 10.45169(13)
_cell_length_c 24.7538(3)
_cell_measurement_reflns_used 35056
_cell_measurement_temperature 291(2)
_cell_measurement_theta_max 32.9124
_cell_measurement_theta_min 3.2853
_cell_volume 1980.12(4)
_computing_cell_refinement
;
CrysAlis RED (Oxford Diffraction, 2009)
;
_computing_data_collection
;
CrysAlis CCD (Oxford Diffraction, 2009)
;
_computing_data_reduction
;
CrysAlis RED (Oxford Diffraction, 2009)
;
_computing_molecular_graphics 'ORTEP-3 for Windows (Farrugia, 1997)'
_computing_publication_material 'WinGX (Farrugia, 1999)'
_computing_structure_refinement 'SHELXL97 (Sheldrick, 2008)'
_computing_structure_solution 'SHELXS97 (Sheldrick, 2008)'
_diffrn_ambient_temperature 291(2)
_diffrn_detector_area_resol_mean 10.4508
_diffrn_measured_fraction_theta_full 0.998
_diffrn_measured_fraction_theta_max 0.998
_diffrn_measurement_device_type 'Oxford Diffraction Xcalibur'
_diffrn_measurement_method w\scans
_diffrn_radiation_monochromator graphite
_diffrn_radiation_source 'fine-focus sealed tube'
_diffrn_radiation_type MoK\a
_diffrn_radiation_wavelength 0.71073
_diffrn_reflns_av_R_equivalents 0.0658
_diffrn_reflns_av_sigmaI/netI 0.0229
_diffrn_reflns_limit_h_max 10
_diffrn_reflns_limit_h_min -10
_diffrn_reflns_limit_k_max 13
_diffrn_reflns_limit_k_min -13
_diffrn_reflns_limit_l_max 32
_diffrn_reflns_limit_l_min -32
_diffrn_reflns_number 86135
_diffrn_reflns_theta_full 28.00
_diffrn_reflns_theta_max 28.00
_diffrn_reflns_theta_min 3.40
_diffrn_standards_decay_% 0.01
_diffrn_standards_interval_count 100
_diffrn_standards_number 3
_exptl_absorpt_coefficient_mu 0.922
_exptl_absorpt_correction_T_max 0.935
_exptl_absorpt_correction_T_min 0.871
_exptl_absorpt_correction_type analytical
_exptl_absorpt_process_details
;
[CrysAlis RED (Oxford Diffraction, 2009), using a multi-faceted crystal
model based on expressions derived by Clark & Reid (1995)]
;
_exptl_crystal_colour pink
_exptl_crystal_density_diffrn 1.615
_exptl_crystal_density_method 'not measured'
_exptl_crystal_description prism
_exptl_crystal_F_000 996
_exptl_crystal_size_max 0.21
_exptl_crystal_size_mid 0.14
_exptl_crystal_size_min 0.08
_refine_diff_density_max 0.404
_refine_diff_density_min -0.334
_refine_ls_extinction_method none
_refine_ls_goodness_of_fit_ref 1.082
_refine_ls_hydrogen_treatment mixed
_refine_ls_matrix_type full
_refine_ls_number_parameters 316
_refine_ls_number_reflns 4760
_refine_ls_number_restraints 0
_refine_ls_restrained_S_all 1.082
_refine_ls_R_factor_all 0.0355
_refine_ls_R_factor_gt 0.0286
_refine_ls_shift/su_max 0.003
_refine_ls_shift/su_mean 0.000
_refine_ls_structure_factor_coef Fsqd
_refine_ls_weighting_details 'calc w=1/[\s^2^(Fo^2^)+(0.0265P)^2^+1.5429P] where P=(Fo^2^+2Fc^2^)/3'
_refine_ls_weighting_scheme calc
_refine_ls_wR_factor_gt 0.0669
_refine_ls_wR_factor_ref 0.0706
_reflns_number_gt 4153
_reflns_number_total 4760
_reflns_threshold_expression I>2sigma(I)
_cod_data_source_file ds2181.cif
_cod_data_source_block I
_cod_original_sg_symbol_H-M 'P 21/n'
_cod_original_formula_sum 'C17 H22 Co N6 O7 '
_cod_database_code 2234157
_cod_database_fobs_code 2234157

loop_
_symmetry_equiv_pos_as_xyz
'x, y, z'
'-x+1/2, y+1/2, -z+1/2'
'-x, -y, -z'
'x-1/2, -y-1/2, z-1/2'

loop_
_atom_site_type_symbol
_atom_site_label
_atom_site_fract_x
_atom_site_fract_y
_atom_site_fract_z
_atom_site_U_iso_or_equiv
_atom_site_adp_type
_atom_site_calc_flag
_atom_site_refinement_flags
_atom_site_occupancy
_atom_site_symmetry_multiplicity
Co Co 0.44254(2) 0.144772(19) 0.652633(8) 0.00874(6) Uani d . 1 1
O O1W 0.52240(15) 0.33528(11) 0.67705(4) 0.0123(2) Uani d . 1 1
O O2W 0.60355(16) 0.07515(12) 0.71527(5) 0.0147(2) Uani d . 1 1
O O3W 0.66608(15) 0.36561(12) 0.78325(5) 0.0149(2) Uani d . 1 1
O O1 0.29257(14) 0.22971(10) 0.58868(4) 0.0115(2) Uani d . 1 1
O O2 0.31457(15) 0.43979(11) 0.60544(4) 0.0165(2) Uani d . 1 1
O O3 0.05014(14) 0.36582(10) 0.32226(4) 0.0130(2) Uani d . 1 1
O O4 0.16128(14) 0.56111(11) 0.33113(4) 0.0134(2) Uani d . 1 1
C C1 0.28701(19) 0.34725(15) 0.57476(6) 0.0116(3) Uani d . 1 1
C C2 0.24336(19) 0.37422(15) 0.51627(6) 0.0115(3) Uani d . 1 1
C C3 0.21121(19) 0.27458(15) 0.48037(6) 0.0115(3) Uani d . 1 1
H H3 0.2188 0.1885 0.4925 0.014 Uiso calc R 1 1
C C4 0.16812(19) 0.30000(15) 0.42695(6) 0.0117(3) Uani d . 1 1
H H4 0.1412 0.2315 0.4031 0.014 Uiso calc R 1 1
C C5 0.16416(19) 0.42578(15) 0.40819(6) 0.0106(3) Uani d . 1 1
C C6 0.2013(2) 0.52539(15) 0.44372(6) 0.0154(3) Uani d . 1 1
H H6 0.2019 0.6111 0.4310 0.018 Uiso calc R 1 1
C C7 0.2375(2) 0.49999(16) 0.49776(6) 0.0160(3) Uani d . 1 1
H H7 0.2584 0.5686 0.5221 0.019 Uiso calc R 1 1
C C8 0.12281(19) 0.45417(14) 0.34977(6) 0.0101(3) Uani d . 1 1
N N1 0.66337(16) 0.13362(12) 0.60043(5) 0.0113(3) Uani d . 1 1
N N2 0.93656(18) 0.13617(13) 0.57266(6) 0.0143(3) Uani d . 1 1
C C9 0.8290(2) 0.13727(15) 0.61550(6) 0.0128(3) Uani d . 1 1
H H9 0.8674 0.1403 0.6520 0.015 Uiso calc R 1 1
C C10 0.8336(2) 0.13227(16) 0.52700(6) 0.0155(3) Uani d . 1 1
H H10 0.8722 0.1310 0.4906 0.019 Uiso calc R 1 1
C C11 0.6653(2) 0.13062(15) 0.54460(6) 0.0143(3) Uani d . 1 1
H H11 0.5647 0.1278 0.5220 0.017 Uiso calc R 1 1
N N3 0.23535(16) 0.16873(12) 0.70755(5) 0.0115(3) Uani d . 1 1
N N4 -0.00080(18) 0.25190(14) 0.74341(5) 0.0145(3) Uani d . 1 1
C C12 0.1779(2) 0.09015(16) 0.74877(6) 0.0146(3) Uani d . 1 1
H H12 0.2327 0.0129 0.7599 0.017 Uiso calc R 1 1
C C13 0.0312(2) 0.14045(16) 0.77079(6) 0.0152(3) Uani d . 1 1
H H13 -0.0359 0.1054 0.7994 0.018 Uiso calc R 1 1
C C14 0.12406(19) 0.26542(15) 0.70594(6) 0.0127(3) Uani d . 1 1
H H14 0.1315 0.3352 0.6815 0.015 Uiso calc R 1 1
N N5 0.36196(16) -0.04089(12) 0.62981(5) 0.0120(3) Uani d . 1 1
N N6 0.23014(18) -0.22776(14) 0.63208(6) 0.0157(3) Uani d . 1 1
C C15 0.4649(2) -0.13139(15) 0.60470(6) 0.0141(3) Uani d . 1 1
H H15 0.5754 -0.1150 0.5888 0.017 Uiso calc R 1 1
C C16 0.3850(2) -0.24738(16) 0.60607(6) 0.0159(3) Uani d . 1 1
H H16 0.4278 -0.3258 0.5919 0.019 Uiso calc R 1 1
C C17 0.2212(2) -0.10428(16) 0.64582(6) 0.0147(3) Uani d . 1 1
H H17 0.1262 -0.0667 0.6647 0.018 Uiso calc R 1 1
H H2N 1.048(3) 0.147(2) 0.5743(9) 0.030(6) Uiso d . 1 1
H H4N -0.088(3) 0.301(2) 0.7480(8) 0.022(5) Uiso d . 1 1
H H6N 0.156(3) -0.283(2) 0.6416(9) 0.026(6) Uiso d . 1 1
H H1W 0.454(3) 0.381(3) 0.6584(10) 0.043(7) Uiso d . 1 1
H H2W 0.623(3) 0.360(2) 0.6673(9) 0.034(6) Uiso d . 1 1
H H3W 0.576(3) 0.085(2) 0.7469(10) 0.036(7) Uiso d . 1 1
H H4W 0.670(3) 0.014(2) 0.7123(9) 0.029(6) Uiso d . 1 1
H H5W 0.610(3) 0.365(2) 0.7556(9) 0.025(6) Uiso d . 1 1
H H6W 0.639(3) 0.301(2) 0.7995(9) 0.031(6) Uiso d . 1 1

loop_
_atom_site_aniso_label
_atom_site_aniso_U_11
_atom_site_aniso_U_22
_atom_site_aniso_U_33
_atom_site_aniso_U_12
_atom_site_aniso_U_13
_atom_site_aniso_U_23
Co 0.00883(10) 0.00915(11) 0.00823(10) -0.00041(7) 0.00022(7) 0.00042(7)
O1W 0.0120(5) 0.0125(6) 0.0125(5) -0.0014(4) -0.0014(4) 0.0007(4)
O2W 0.0183(6) 0.0166(6) 0.0093(5) 0.0060(5) -0.0001(4) 0.0001(4)
O3W 0.0167(6) 0.0158(6) 0.0120(5) -0.0031(5) -0.0020(5) 0.0025(5)
O1 0.0127(5) 0.0111(5) 0.0107(5) -0.0006(4) -0.0015(4) 0.0024(4)
O2 0.0244(6) 0.0126(5) 0.0125(5) -0.0002(5) -0.0050(5) -0.0009(4)
O3 0.0158(5) 0.0130(5) 0.0101(5) -0.0024(4) -0.0015(4) -0.0003(4)
O4 0.0146(5) 0.0124(5) 0.0134(5) -0.0022(4) -0.0017(4) 0.0038(4)
C1 0.0094(6) 0.0142(7) 0.0113(7) -0.0001(6) 0.0001(5) 0.0019(6)
C2 0.0114(7) 0.0137(7) 0.0093(7) 0.0006(6) -0.0007(5) 0.0011(6)
C3 0.0116(7) 0.0103(7) 0.0127(7) 0.0001(5) -0.0008(6) 0.0022(6)
C4 0.0113(7) 0.0116(7) 0.0121(7) 0.0003(6) 0.0005(5) -0.0013(6)
C5 0.0095(6) 0.0125(7) 0.0098(7) -0.0001(5) 0.0000(5) 0.0006(6)
C6 0.0218(8) 0.0101(7) 0.0141(7) -0.0013(6) -0.0020(6) 0.0015(6)
C7 0.0230(8) 0.0117(8) 0.0131(7) -0.0015(6) -0.0037(6) -0.0015(6)
C8 0.0079(6) 0.0130(7) 0.0095(7) 0.0012(5) 0.0011(5) -0.0006(6)
N1 0.0120(6) 0.0118(6) 0.0101(6) -0.0012(5) 0.0007(5) -0.0010(5)
N2 0.0108(6) 0.0168(7) 0.0153(7) -0.0009(5) 0.0021(5) 0.0002(5)
C9 0.0120(7) 0.0138(7) 0.0126(7) -0.0012(6) 0.0009(6) 0.0000(6)
C10 0.0157(7) 0.0194(8) 0.0114(7) -0.0020(6) 0.0029(6) -0.0007(6)
C11 0.0153(7) 0.0173(8) 0.0105(7) -0.0021(6) 0.0004(6) 0.0002(6)
N3 0.0116(6) 0.0126(6) 0.0104(6) 0.0004(5) 0.0008(5) 0.0002(5)
N4 0.0121(6) 0.0157(7) 0.0158(7) 0.0017(5) 0.0021(5) -0.0027(5)
C12 0.0169(7) 0.0143(8) 0.0124(7) 0.0000(6) 0.0009(6) 0.0024(6)
C13 0.0151(7) 0.0182(8) 0.0123(7) -0.0036(6) 0.0023(6) 0.0010(6)
C14 0.0127(7) 0.0118(7) 0.0135(7) 0.0002(6) -0.0009(6) -0.0001(6)
N5 0.0121(6) 0.0115(6) 0.0124(6) -0.0016(5) 0.0011(5) -0.0002(5)
N6 0.0172(7) 0.0139(7) 0.0161(7) -0.0062(6) -0.0014(5) 0.0019(5)
C15 0.0156(7) 0.0131(7) 0.0135(7) -0.0001(6) 0.0019(6) -0.0009(6)
C16 0.0200(8) 0.0130(8) 0.0147(7) -0.0010(6) -0.0015(6) -0.0014(6)
C17 0.0131(7) 0.0158(8) 0.0151(7) -0.0023(6) 0.0008(6) -0.0004(6)

loop_
_atom_type_symbol
_atom_type_description
_atom_type_scat_dispersion_real
_atom_type_scat_dispersion_imag
_atom_type_scat_source
C C 0.0033 0.0016 'International Tables Vol C Tables 4.2.6.8 and 6.1.1.4'
H H 0.0000 0.0000 'International Tables Vol C Tables 4.2.6.8 and 6.1.1.4'
N N 0.0061 0.0033 'International Tables Vol C Tables 4.2.6.8 and 6.1.1.4'
O O 0.0106 0.0060 'International Tables Vol C Tables 4.2.6.8 and 6.1.1.4'
Co Co 0.3494 0.9721 'International Tables Vol C Tables 4.2.6.8 and 6.1.1.4'

loop_
_geom_angle_atom_site_label_1
_geom_angle_atom_site_label_2
_geom_angle_atom_site_label_3
_geom_angle
_geom_angle_publ_flag
O2W Co N3 90.33(5) y
O2W Co N5 92.80(5) y
N3 Co N5 93.56(5) y
O2W Co N1 87.96(5) y
N3 Co N1 175.12(5) y
N5 Co N1 91.09(5) y
O2W Co O1 175.14(5) y
N3 Co O1 91.44(4) y
N5 Co O1 91.60(5) y
N1 Co O1 89.91(5) y
O2W Co O1W 87.05(5) y
N3 Co O1W 85.59(5) y
N5 Co O1W 179.13(5) y
N1 Co O1W 89.76(5) y
O1 Co O1W 88.57(4) y
Co O1W H1W 101.0(18) ?
Co O1W H2W 117.2(16) ?
H1W O1W H2W 104(2) ?
Co O2W H3W 120.8(17) ?
Co O2W H4W 124.3(16) ?
H3W O2W H4W 110(2) ?
H5W O3W H6W 106(2) ?
C1 O1 Co 127.94(10) ?
O2 C1 O1 125.22(14) y
O2 C1 C2 118.35(14) ?
O1 C1 C2 116.43(13) ?
C3 C2 C7 119.42(14) ?
C3 C2 C1 120.70(14) ?
C7 C2 C1 119.87(14) ?
C4 C3 C2 120.44(14) ?
C4 C3 H3 119.8 ?
C2 C3 H3 119.8 ?
C3 C4 C5 120.18(14) ?
C3 C4 H4 119.9 ?
C5 C4 H4 119.9 ?
C6 C5 C4 119.39(14) ?
C6 C5 C8 120.01(14) ?
C4 C5 C8 120.59(13) ?
C7 C6 C5 120.30(15) ?
C7 C6 H6 119.9 ?
C5 C6 H6 119.9 ?
C6 C7 C2 120.18(15) ?
C6 C7 H7 119.9 ?
C2 C7 H7 119.9 ?
O4 C8 O3 123.78(14) y
O4 C8 C5 118.87(13) ?
O3 C8 C5 117.34(13) ?
C9 N1 C11 105.60(13) ?
C9 N1 Co 126.08(10) ?
C11 N1 Co 128.17(10) ?
C9 N2 C10 107.31(13) ?
C9 N2 H2N 124.9(15) ?
C10 N2 H2N 127.3(15) ?
N1 C9 N2 111.54(14) ?
N1 C9 H9 124.2 ?
N2 C9 H9 124.2 ?
C11 C10 N2 106.07(14) ?
C11 C10 H10 127.0 ?
N2 C10 H10 127.0 ?
C10 C11 N1 109.48(14) ?
C10 C11 H11 125.3 ?
N1 C11 H11 125.3 ?
C14 N3 C12 105.64(13) ?
C14 N3 Co 123.89(11) ?
C12 N3 Co 130.35(11) ?
C14 N4 C13 107.78(14) ?
C14 N4 H4N 126.4(14) ?
C13 N4 H4N 125.7(14) ?
C13 C12 N3 109.42(14) ?
C13 C12 H12 125.3 ?
N3 C12 H12 125.3 ?
C12 C13 N4 106.11(14) ?
C12 C13 H13 126.9 ?
N4 C13 H13 126.9 ?
N3 C14 N4 111.05(14) ?
N3 C14 H14 124.5 ?
N4 C14 H14 124.5 ?
C17 N5 C15 104.94(13) ?
C17 N5 Co 127.98(11) ?
C15 N5 Co 125.69(10) ?
C17 N6 C16 108.07(14) ?
C17 N6 H6N 123.5(15) ?
C16 N6 H6N 128.1(15) ?
C16 C15 N5 110.03(14) ?
C16 C15 H15 125.0 ?
N5 C15 H15 125.0 ?
C15 C16 N6 105.63(14) ?
C15 C16 H16 127.2 ?
N6 C16 H16 127.2 ?
N5 C17 N6 111.33(14) ?
N5 C17 H17 124.3 ?
N6 C17 H17 124.3 ?

loop_
_geom_bond_atom_site_label_1
_geom_bond_atom_site_label_2
_geom_bond_distance
_geom_bond_publ_flag
Co O2W 2.1064(11) y
Co N3 2.1076(13) y
Co N5 2.1124(13) y
Co N1 2.1347(13) y
Co O1 2.1442(10) y
Co O1W 2.1680(11) y
O1W H1W 0.85(3) ?
O1W H2W 0.85(3) ?
O2W H3W 0.82(3) ?
O2W H4W 0.82(2) ?
O3W H5W 0.81(2) ?
O3W H6W 0.82(3) ?
O1 C1 1.2765(19) ?
O2 C1 1.2471(19) ?
O3 C8 1.2738(18) ?
O4 C8 1.2450(19) ?
C1 C2 1.511(2) ?
C2 C3 1.390(2) ?
C2 C7 1.393(2) ?
C3 C4 1.387(2) ?
C3 H3 0.9500 ?
C4 C5 1.395(2) ?
C4 H4 0.9500 ?
C5 C6 1.391(2) ?
C5 C8 1.509(2) ?
C6 C7 1.391(2) ?
C6 H6 0.9500 ?
C7 H7 0.9500 ?
N1 C9 1.3204(19) ?
N1 C11 1.3825(19) ?
N2 C9 1.345(2) ?
N2 C10 1.376(2) ?
N2 H2N 0.86(2) ?
C9 H9 0.9500 ?
C10 C11 1.362(2) ?
C10 H10 0.9500 ?
C11 H11 0.9500 ?
N3 C14 1.322(2) ?
N3 C12 1.383(2) ?
N4 C14 1.342(2) ?
N4 C13 1.369(2) ?
N4 H4N 0.85(2) ?
C12 C13 1.356(2) ?
C12 H12 0.9500 ?
C13 H13 0.9500 ?
C14 H14 0.9500 ?
N5 C17 1.327(2) ?
N5 C15 1.380(2) ?
N6 C17 1.337(2) ?
N6 C16 1.366(2) ?
N6 H6N 0.84(2) ?
C15 C16 1.358(2) ?
C15 H15 0.9500 ?
C16 H16 0.9500 ?
C17 H17 0.9500 ?

loop_
_geom_hbond_atom_site_label_D
_geom_hbond_atom_site_label_H
_geom_hbond_atom_site_label_A
_geom_hbond_site_symmetry_A
_geom_hbond_distance_DH
_geom_hbond_distance_HA
_geom_hbond_distance_DA
_geom_hbond_angle_DHA
_geom_hbond_publ_flag
N2 H2N O1 1_655 0.86(2) 2.09(2) 2.9204(17) 162(2) yes
N4 H4N O3W 1_455 0.85(2) 2.18(2) 2.9842(18) 157.0(19) yes
N4 H4N O4 3_566 0.85(2) 2.50(2) 2.9521(18) 114.5(17) yes
N6 H6N O3 3_556 0.84(2) 2.02(2) 2.8249(18) 162(2) yes
O1W H1W O2 . 0.85(3) 1.79(3) 2.6160(16) 163(3) yes
O1W H2W O4 3_666 0.85(3) 1.85(3) 2.6606(16) 161(2) yes
O2W H3W O3 4_666 0.82(3) 1.95(3) 2.7516(16) 168(2) yes
O2W H4W O3W 2_646 0.82(2) 2.00(2) 2.8118(17) 172(2) yes
O3W H5W O1W . 0.81(2) 2.08(2) 2.8632(16) 164(2) yes
O3W H6W O3 4_666 0.82(3) 1.95(3) 2.7528(17) 167(2) yes
